data_4111316
loop_
_publ_author_name
'Fabien Burdet'
'Jacques P\'ecaut'
'Marinella Mazzanti'

_publ_section_title
;
 Isolation of a Tetrameric Cation-Cation Complex of Pentavalent Uranyl
;
_journal_name_full 'Journal of the American Chemical Society'
_journal_page_first 16512
_journal_page_last 16513
_journal_paper_doi 10.1021/ja067445t
_journal_volume 128
_journal_year 2006
_chemical_formula_sum 'C180 H148 I2 K6 N12 O24 U4'
_chemical_formula_weight 4303.62
_chemical_name_systematic
; 
 ? 
;
_space_group_IT_number 2
_symmetry_cell_setting triclinic
_symmetry_space_group_name_Hall '-P 1'
_symmetry_space_group_name_H-M 'P -1'
_atom_sites_solution_hydrogens geom
_atom_sites_solution_primary direct
_atom_sites_solution_secondary difmap
_audit_creation_method SHELXL-97
_cell_angle_alpha 63.155(8)
_cell_angle_beta 87.800(11)
_cell_angle_gamma 77.837(14)
_cell_formula_units_Z 1
_cell_length_a 16.674(5)
_cell_length_b 16.969(6)
_cell_length_c 17.087(6)
_cell_measurement_reflns_used 736
_cell_measurement_temperature 223(2)
_cell_measurement_theta_max 27.91
_cell_measurement_theta_min 2.90
_cell_volume 4208(2)
_computing_cell_refinement 'Bruker SMART'
_computing_data_collection 'Bruker SMART'
_computing_data_reduction 'Bruker SAINT'
_computing_molecular_graphics 'Bruker SHELXTL'
_computing_publication_material 'Bruker SHELXTL'
_computing_structure_refinement 'SHELXL-97 (Sheldrick, 1997)'
_computing_structure_solution 'SHELXS-97 (Sheldrick, 1990)'
_diffrn_ambient_temperature 223(2)
_diffrn_measured_fraction_theta_full 0.592
_diffrn_measured_fraction_theta_max 0.592
_diffrn_measurement_device_type 'CCD area detector'
_diffrn_measurement_method 'phi and omega scans'
_diffrn_radiation_monochromator graphite
_diffrn_radiation_source 'fine-focus sealed tube'
_diffrn_radiation_type MoK\a
_diffrn_radiation_wavelength 0.71073
_diffrn_reflns_av_R_equivalents 0.0433
_diffrn_reflns_av_sigmaI/netI 0.0928
_diffrn_reflns_limit_h_max 21
_diffrn_reflns_limit_h_min -20
_diffrn_reflns_limit_k_max 22
_diffrn_reflns_limit_k_min -19
_diffrn_reflns_limit_l_max 20
_diffrn_reflns_limit_l_min -22
_diffrn_reflns_number 14180
_diffrn_reflns_theta_full 28.62
_diffrn_reflns_theta_max 28.62
_diffrn_reflns_theta_min 1.65
_exptl_absorpt_coefficient_mu 4.424
_exptl_absorpt_correction_T_max 0.838
_exptl_absorpt_correction_T_min 0.357
_exptl_absorpt_correction_type SADABS
_exptl_crystal_colour 'dark blue'
_exptl_crystal_density_diffrn 1.698
_exptl_crystal_density_meas 0
_exptl_crystal_F_000 2092
_exptl_crystal_size_max 0.40
_exptl_crystal_size_mid 0.20
_exptl_crystal_size_min 0.04
_refine_diff_density_max 4.662
_refine_diff_density_min -4.366
_refine_diff_density_rms 0.273
_refine_ls_extinction_method none
_refine_ls_goodness_of_fit_ref 0.991
_refine_ls_hydrogen_treatment mixed
_refine_ls_matrix_type full
_refine_ls_number_parameters 1014
_refine_ls_number_reflns 12761
_refine_ls_number_restraints 0
_refine_ls_restrained_S_all 0.991
_refine_ls_R_factor_all 0.1138
_refine_ls_R_factor_gt 0.0779
_refine_ls_shift/su_max 0.060
_refine_ls_shift/su_mean 0.001
_refine_ls_structure_factor_coef Fsqd
_refine_ls_weighting_details 'calc w=1/[\s^2^(Fo^2^)+(0.1579P)^2^+0.0000P] where P=(Fo^2^+2Fc^2^)/3'
_refine_ls_weighting_scheme calc
_refine_ls_wR_factor_gt 0.1940
_refine_ls_wR_factor_ref 0.2267
_reflns_number_gt 8643
_reflns_number_total 12761
_reflns_threshold_expression >2sigma(I)
_cod_data_source_file ja067445tsi20061122_073216.cif
_cod_data_source_block struc_{[UO2(dbm)2]4[K6py10]}.I2.Py2_(3)
_cod_database_code 4111316

loop_
_symmetry_equiv_pos_as_xyz
'x, y, z'
'-x, -y, -z'

loop_
_atom_site_label
_atom_site_type_symbol
_atom_site_fract_x
_atom_site_fract_y
_atom_site_fract_z
_atom_site_U_iso_or_equiv
_atom_site_adp_type
_atom_site_occupancy
_atom_site_symmetry_multiplicity
_atom_site_calc_flag
_atom_site_refinement_flags
U1 U 0.31529(3) 1.04220(3) 0.49509(3) 0.02628(17) Uani 1 1 d .
U2 U 0.49329(3) 0.96352(3) 0.34186(3) 0.02552(16) Uani 1 1 d .
I1 I 0.88048(8) 0.39441(9) 0.87167(10) 0.0720(4) Uani 1 1 d .
K1 K 0.2539(2) 1.0321(3) 0.2699(3) 0.0661(12) Uani 1 1 d .
K2 K 0.5036(2) 0.8302(2) 0.6069(2) 0.0407(8) Uani 1 1 d .
K3 K 0.7212(2) 0.9211(3) 0.2968(2) 0.0500(9) Uani 1 1 d .
O1 O 0.3347(5) 0.8908(6) 0.6193(6) 0.033(2) Uani 1 1 d .
O2 O 0.2376(6) 0.9487(6) 0.4658(6) 0.034(2) Uani 1 1 d .
C1 C 0.3460(10) 0.8061(10) 0.8012(10) 0.040(4) Uani 1 1 d .
H1 H 0.3793 0.8479 0.7725 0.049 Uiso 1 1 calc R
C2 C 0.3542(11) 0.7530(13) 0.8939(10) 0.063(6) Uani 1 1 d .
H2 H 0.3929 0.7606 0.9270 0.076 Uiso 1 1 calc R
C3 C 0.3070(11) 0.6909(12) 0.9359(12) 0.058(5) Uani 1 1 d .
H3 H 0.3130 0.6564 0.9973 0.070 Uiso 1 1 calc R
C4 C 0.2504(11) 0.6791(12) 0.8872(13) 0.068(6) Uani 1 1 d .
H4 H 0.2187 0.6356 0.9158 0.082 Uiso 1 1 calc R
C5 C 0.2401(9) 0.7303(10) 0.7975(10) 0.048(4) Uani 1 1 d .
H5 H 0.2010 0.7218 0.7654 0.058 Uiso 1 1 calc R
C6 C 0.2868(9) 0.7944(9) 0.7540(10) 0.039(4) Uani 1 1 d .
C7 C 0.2760(9) 0.8539(10) 0.6580(9) 0.035(3) Uani 1 1 d .
C8 C 0.2032(9) 0.8643(9) 0.6126(10) 0.039(4) Uani 1 1 d .
H8 H 0.1605 0.8405 0.6465 0.047 Uiso 1 1 calc R
C9 C 0.1890(8) 0.9057(9) 0.5242(9) 0.031(3) Uani 1 1 d .
C10 C 0.1130(9) 0.8991(10) 0.4844(9) 0.036(4) Uani 1 1 d .
C11 C 0.0413(9) 0.8950(10) 0.5250(11) 0.046(4) Uani 1 1 d .
H11 H 0.0404 0.8934 0.5808 0.055 Uiso 1 1 calc R
C12 C -0.0315(11) 0.8929(12) 0.4881(12) 0.061(6) Uani 1 1 d .
H12 H -0.0808 0.8909 0.5169 0.073 Uiso 1 1 calc R
C13 C -0.0261(13) 0.8941(14) 0.4086(14) 0.074(7) Uani 1 1 d .
H13 H -0.0743 0.8949 0.3811 0.088 Uiso 1 1 calc R
C14 C 0.0439(14) 0.8942(19) 0.3656(14) 0.094(9) Uani 1 1 d .
H14 H 0.0448 0.8923 0.3114 0.112 Uiso 1 1 calc R
C15 C 0.1142(13) 0.8973(15) 0.4042(15) 0.077(7) Uani 1 1 d .
H15 H 0.1634 0.8983 0.3754 0.092 Uiso 1 1 calc R
O21 O 0.2284(6) 1.1311(7) 0.3582(7) 0.043(3) Uani 1 1 d .
O22 O 0.3240(6) 1.2014(7) 0.4291(6) 0.036(2) Uani 1 1 d .
C21 C 0.0753(9) 1.1576(13) 0.2813(11) 0.052(5) Uani 1 1 d .
H21 H 0.0938 1.0993 0.3276 0.063 Uiso 1 1 calc R
C22 C 0.0092(13) 1.1758(18) 0.2221(15) 0.076(7) Uani 1 1 d .
H22 H -0.0168 1.1290 0.2296 0.091 Uiso 1 1 calc R
C23 C -0.0183(11) 1.262(2) 0.1525(17) 0.090(8) Uani 1 1 d .
H23 H -0.0630 1.2742 0.1139 0.108 Uiso 1 1 calc R
C24 C 0.0216(12) 1.3287(16) 0.1422(14) 0.072(6) Uani 1 1 d .
H24 H 0.0064 1.3861 0.0937 0.086 Uiso 1 1 calc R
C25 C 0.0838(10) 1.3124(14) 0.2022(13) 0.063(6) Uani 1 1 d .
H25 H 0.1070 1.3603 0.1968 0.076 Uiso 1 1 calc R
C26 C 0.1124(9) 1.2275(11) 0.2696(10) 0.038(4) Uani 1 1 d .
C27 C 0.1826(9) 1.2089(10) 0.3312(10) 0.037(4) Uani 1 1 d .
C28 C 0.1915(9) 1.2718(10) 0.3570(9) 0.033(3) Uani 1 1 d .
H28 H 0.1468 1.3208 0.3445 0.040 Uiso 1 1 calc R
C29 C 0.2619(9) 1.2691(9) 0.4006(10) 0.036(4) Uani 1 1 d .
C30 C 0.2656(9) 1.3459(10) 0.4176(10) 0.038(4) Uani 1 1 d .
C31 C 0.2172(10) 1.4334(11) 0.3673(13) 0.058(5) Uani 1 1 d .
H31 H 0.1838 1.4444 0.3187 0.070 Uiso 1 1 calc R
C32 C 0.2179(14) 1.5023(12) 0.3877(14) 0.069(6) Uani 1 1 d .
H32 H 0.1834 1.5593 0.3542 0.083 Uiso 1 1 calc R
C33 C 0.2675(13) 1.4903(12) 0.4558(14) 0.066(6) Uani 1 1 d .
H33 H 0.2676 1.5383 0.4692 0.079 Uiso 1 1 calc R
C34 C 0.3177(12) 1.4054(12) 0.5049(13) 0.060(5) Uani 1 1 d .
H34 H 0.3531 1.3964 0.5511 0.072 Uiso 1 1 calc R
C35 C 0.3164(10) 1.3343(10) 0.4869(10) 0.040(4) Uani 1 1 d .
H35 H 0.3502 1.2773 0.5217 0.048 Uiso 1 1 calc R
O41 O 0.4603(6) 1.1288(6) 0.2593(6) 0.033(2) Uani 1 1 d .
O42 O 0.5697(5) 1.0153(6) 0.2130(6) 0.033(2) Uani 1 1 d .
C41 C 0.3415(9) 1.2922(10) 0.1973(9) 0.036(4) Uani 1 1 d .
H41 H 0.3391 1.2496 0.2560 0.043 Uiso 1 1 calc R
C42 C 0.2935(9) 1.3785(11) 0.1649(10) 0.041(4) Uani 1 1 d .
H42 H 0.2584 1.3937 0.2026 0.049 Uiso 1 1 calc R
C43 C 0.2947(12) 1.4418(11) 0.0814(12) 0.052(5) Uani 1 1 d .
H43 H 0.2605 1.4998 0.0610 0.063 Uiso 1 1 calc R
C44 C 0.3474(12) 1.4197(12) 0.0266(12) 0.059(5) Uani 1 1 d .
H44 H 0.3504 1.4632 -0.0315 0.071 Uiso 1 1 calc R
C45 C 0.3954(9) 1.3340(9) 0.0571(10) 0.040(4) Uani 1 1 d .
H45 H 0.4305 1.3196 0.0189 0.048 Uiso 1 1 calc R
C46 C 0.3937(9) 1.2688(9) 0.1415(9) 0.034(4) Uani 1 1 d .
C47 C 0.4452(8) 1.1754(9) 0.1762(8) 0.028(3) Uani 1 1 d .
C48 C 0.4749(9) 1.1423(9) 0.1158(9) 0.036(4) Uani 1 1 d .
H48 H 0.4499 1.1730 0.0585 0.044 Uiso 1 1 calc R
C49 C 0.5388(8) 1.0675(9) 0.1353(9) 0.029(3) Uani 1 1 d .
C50 C 0.5723(9) 1.0453(10) 0.0645(10) 0.038(4) Uani 1 1 d .
C51 C 0.5630(11) 1.1080(12) -0.0238(12) 0.054(5) Uani 1 1 d .
H51 H 0.5366 1.1686 -0.0408 0.065 Uiso 1 1 calc R
C52 C 0.5925(13) 1.0812(16) -0.0860(14) 0.075(6) Uani 1 1 d .
H52 H 0.5833 1.1232 -0.1458 0.091 Uiso 1 1 calc R
C53 C 0.6350(13) 0.9951(14) -0.0632(14) 0.065(5) Uani 1 1 d .
H53 H 0.6561 0.9790 -0.1070 0.078 Uiso 1 1 calc R
C54 C 0.6472(13) 0.9320(13) 0.0231(12) 0.061(5) Uani 1 1 d .
H54 H 0.6767 0.8725 0.0399 0.074 Uiso 1 1 calc R
C55 C 0.6139(12) 0.9595(11) 0.0854(10) 0.049(5) Uani 1 1 d .
H55 H 0.6206 0.9164 0.1449 0.059 Uiso 1 1 calc R
O61 O 0.4728(6) 0.8193(6) 0.4549(6) 0.034(2) Uani 1 1 d .
O62 O 0.5799(6) 0.8381(6) 0.3236(6) 0.034(2) Uani 1 1 d .
C61 C 0.3596(11) 0.7161(11) 0.5533(10) 0.043(4) Uani 1 1 d .
H61 H 0.3432 0.7782 0.5375 0.052 Uiso 1 1 calc R
C62 C 0.3200(11) 0.6544(11) 0.6178(13) 0.056(5) Uani 1 1 d .
H62 H 0.2760 0.6758 0.6442 0.068 Uiso 1 1 calc R
C63 C 0.3434(12) 0.5648(13) 0.6434(13) 0.058(5) Uani 1 1 d .
H63 H 0.3166 0.5244 0.6882 0.070 Uiso 1 1 calc R
C64 C 0.4056(15) 0.5327(12) 0.6046(13) 0.070(7) Uani 1 1 d .
H64 H 0.4214 0.4703 0.6220 0.084 Uiso 1 1 calc R
C65 C 0.4455(11) 0.5924(11) 0.5394(11) 0.046(4) Uani 1 1 d .
H65 H 0.4884 0.5703 0.5123 0.055 Uiso 1 1 calc R
C66 C 0.4220(9) 0.6859(10) 0.5134(9) 0.035(4) Uani 1 1 d .
C67 C 0.4660(9) 0.7498(9) 0.4431(10) 0.035(4) Uani 1 1 d .
C68 C 0.4977(10) 0.7325(10) 0.3759(9) 0.040(4) Uani 1 1 d .
H68 H 0.4789 0.6891 0.3660 0.048 Uiso 1 1 calc R
C69 C 0.5546(8) 0.7735(9) 0.3224(9) 0.032(3) Uani 1 1 d .
C70 C 0.5956(10) 0.7346(10) 0.2633(10) 0.039(4) Uani 1 1 d .
C71 C 0.5531(11) 0.6999(10) 0.2225(11) 0.044(4) Uani 1 1 d .
H71 H 0.4972 0.7000 0.2318 0.053 Uiso 1 1 calc R
C72 C 0.5912(15) 0.6659(12) 0.1692(11) 0.061(5) Uani 1 1 d .
H72 H 0.5613 0.6441 0.1406 0.073 Uiso 1 1 calc R
C73 C 0.6699(15) 0.6633(12) 0.1575(13) 0.065(6) Uani 1 1 d .
H73 H 0.6947 0.6414 0.1188 0.078 Uiso 1 1 calc R
C74 C 0.7166(12) 0.6911(13) 0.1993(13) 0.059(5) Uani 1 1 d .
H74 H 0.7737 0.6838 0.1935 0.071 Uiso 1 1 calc R
C75 C 0.6787(12) 0.7306(11) 0.2511(12) 0.052(5) Uani 1 1 d .
H75 H 0.7091 0.7543 0.2773 0.062 Uiso 1 1 calc R
N1 N 0.2029(11) 1.1618(17) 0.0917(14) 0.089(6) Uani 1 1 d .
C81 C 0.2017(15) 1.249(2) 0.0613(19) 0.094(8) Uani 1 1 d .
H81 H 0.2347 1.2651 0.0929 0.112 Uiso 1 1 calc R
C82 C 0.155(2) 1.321(2) -0.014(3) 0.130(14) Uani 1 1 d .
H82 H 0.1584 1.3811 -0.0329 0.156 Uiso 1 1 calc R
C83 C 0.110(2) 1.300(4) -0.056(3) 0.18(3) Uani 1 1 d .
H83 H 0.0787 1.3461 -0.1069 0.212 Uiso 1 1 calc R
C84 C 0.1032(16) 1.217(3) -0.0318(18) 0.145(18) Uani 1 1 d .
H84 H 0.0665 1.2047 -0.0630 0.174 Uiso 1 1 calc R
C85 C 0.1526(19) 1.144(3) 0.0429(18) 0.126(12) Uani 1 1 d .
H85 H 0.1502 1.0843 0.0585 0.152 Uiso 1 1 calc R
N2 N 0.2288(11) 0.8881(13) 0.2363(12) 0.078(5) Uani 1 1 d .
C86 C 0.175(2) 0.8761(19) 0.1914(19) 0.123(12) Uani 1 1 d .
H86 H 0.1315 0.9256 0.1594 0.148 Uiso 1 1 calc R
C87 C 0.176(2) 0.795(2) 0.187(2) 0.148(16) Uani 1 1 d .
H87 H 0.1327 0.7903 0.1570 0.178 Uiso 1 1 calc R
C88 C 0.2379(17) 0.7260(18) 0.2250(18) 0.096(8) Uani 1 1 d .
H88 H 0.2439 0.6739 0.2168 0.115 Uiso 1 1 calc R
C89 C 0.2959(18) 0.7333(18) 0.279(2) 0.118(11) Uani 1 1 d .
H89 H 0.3386 0.6844 0.3138 0.142 Uiso 1 1 calc R
C90 C 0.2855(15) 0.8173(19) 0.2782(17) 0.095(9) Uani 1 1 d .
H90 H 0.3247 0.8229 0.3124 0.114 Uiso 1 1 calc R
N3 N 0.5130(11) 0.6401(11) 0.7253(12) 0.062(5) Uani 1 1 d .
C91 C 0.4886(17) 0.603(2) 0.803(2) 0.098(9) Uani 1 1 d .
H91 H 0.4503 0.6417 0.8195 0.118 Uiso 1 1 calc R
C92 C 0.510(3) 0.519(4) 0.862(3) 0.15(3) Uani 1 1 d .
H92 H 0.4883 0.4997 0.9175 0.185 Uiso 1 1 calc R
C93 C 0.557(4) 0.470(4) 0.846(4) 0.23(6) Uani 1 1 d .
H93 H 0.5739 0.4107 0.8913 0.271 Uiso 1 1 calc R
C94 C 0.590(2) 0.486(3) 0.771(4) 0.18(3) Uani 1 1 d .
H94 H 0.6249 0.4423 0.7588 0.217 Uiso 1 1 calc R
C95 C 0.5651(17) 0.581(3) 0.7079(16) 0.094(10) Uani 1 1 d .
H95 H 0.5870 0.6005 0.6524 0.113 Uiso 1 1 calc R
C96 C 0.8770(13) 0.7210(16) 0.4150(16) 0.076(6) Uani 1 1 d .
H96 H 0.8443 0.7364 0.4541 0.091 Uiso 1 1 calc R
N4 N 0.8546(9) 0.7677(11) 0.3312(13) 0.071(5) Uani 1 1 d .
C97 C 0.9452(17) 0.650(2) 0.450(2) 0.116(12) Uani 1 1 d .
H97 H 0.9561 0.6157 0.5115 0.139 Uiso 1 1 calc R
C98 C 0.9922(17) 0.635(2) 0.397(3) 0.137(15) Uani 1 1 d .
H98 H 1.0420 0.5916 0.4193 0.165 Uiso 1 1 calc R
C99 C 0.9749(15) 0.675(2) 0.311(2) 0.110(10) Uani 1 1 d .
H99 H 1.0106 0.6583 0.2744 0.131 Uiso 1 1 calc R
C100 C 0.9066(9) 0.7408(10) 0.2748(9) 0.151(15) Uani 1 1 d .
H100 H 0.8933 0.7684 0.2140 0.181 Uiso 1 1 calc R
N5 N 0.8227(9) 0.9965(10) 0.1550(9) 0.121(9) Uani 1 1 d R
C101 C 0.9082(9) 0.9771(10) 0.1626(9) 0.29(4) Uani 1 1 d R
H101 H 0.9370 0.9212 0.2063 0.349 Uiso 1 1 calc R
C102 C 0.9510(9) 1.0402(10) 0.1057(9) 0.26(3) Uani 1 1 d R
H102 H 1.0087 1.0271 0.1109 0.317 Uiso 1 1 calc R
C103 C 0.9084(9) 1.1229(10) 0.0411(9) 0.136(13) Uani 1 1 d R
H103 H 0.9373 1.1656 0.0026 0.164 Uiso 1 1 calc R
C104 C 0.8229(9) 1.1423(10) 0.0334(9) 0.23(3) Uani 1 1 d R
H104 H 0.7941 1.1982 -0.0103 0.274 Uiso 1 1 calc R
C105 C 0.7801(9) 1.0792(10) 0.0904(9) 0.28(4) Uani 1 1 d R
H105 H 0.7223 1.0924 0.0852 0.335 Uiso 1 1 calc R
N6 N 0.8642(16) 0.4143(17) 0.4283(17) 0.120(9) Uani 1 1 d .
C106 C 0.866(2) 0.494(2) 0.361(3) 0.143(15) Uani 1 1 d .
H106 H 0.8418 0.5442 0.3696 0.172 Uiso 1 1 calc R
C107 C 0.893(3) 0.511(2) 0.289(3) 0.24(3) Uani 1 1 d .
H107 H 0.8965 0.5708 0.2503 0.285 Uiso 1 1 calc R
C108 C 0.917(3) 0.444(2) 0.267(3) 0.27(4) Uani 1 1 d .
H108 H 0.9274 0.4555 0.2089 0.323 Uiso 1 1 calc R
C109 C 0.9253(18) 0.356(2) 0.334(2) 0.116(12) Uani 1 1 d .
H109 H 0.9484 0.3058 0.3238 0.140 Uiso 1 1 calc R
C110 C 0.9003(19) 0.3448(17) 0.410(2) 0.113(12) Uani 1 1 d .
H110 H 0.9075 0.2855 0.4557 0.136 Uiso 1 1 calc R
O11 O 0.4025(5) 1.0090(5) 0.4314(6) 0.030(2) Uani 1 1 d .
O12 O 0.4088(5) 0.9633(6) 0.2784(7) 0.039(3) Uani 1 1 d .
O13 O 0.5843(5) 0.9613(6) 0.4102(6) 0.032(2) Uani 1 1 d .
O14 O 0.2336(6) 1.0742(6) 0.5566(6) 0.033(2) Uani 1 1 d .

loop_
_atom_site_aniso_label
_atom_site_aniso_U_11
_atom_site_aniso_U_22
_atom_site_aniso_U_33
_atom_site_aniso_U_23
_atom_site_aniso_U_13
_atom_site_aniso_U_12
U1 0.0186(3) 0.0414(3) 0.0222(3) -0.0174(2) -0.00667(19) -0.0048(2)
U2 0.0202(3) 0.0389(3) 0.0220(3) -0.0178(2) -0.00668(19) -0.0047(2)
I1 0.0588(8) 0.0822(9) 0.0650(9) -0.0333(7) -0.0121(6) 0.0077(7)
K1 0.038(2) 0.111(3) 0.069(3) -0.064(3) -0.0136(19) 0.003(2)
K2 0.0325(17) 0.062(2) 0.0352(18) -0.0284(15) -0.0063(13) -0.0090(16)
K3 0.0307(17) 0.083(3) 0.045(2) -0.0399(19) -0.0080(15) -0.0025(18)
O1 0.014(4) 0.037(5) 0.041(6) -0.013(4) -0.013(4) 0.001(4)
O2 0.038(6) 0.051(6) 0.027(5) -0.026(4) 0.001(4) -0.015(5)
C1 0.043(9) 0.056(9) 0.032(9) -0.026(7) 0.003(7) -0.016(8)
C2 0.061(12) 0.091(13) 0.024(8) -0.008(8) -0.014(8) -0.030(10)
C3 0.049(11) 0.075(11) 0.039(10) -0.012(8) -0.009(8) -0.022(9)
C4 0.044(11) 0.062(11) 0.073(14) -0.004(9) -0.007(9) -0.021(9)
C5 0.041(9) 0.057(9) 0.035(9) -0.008(7) -0.015(7) -0.018(8)
C6 0.035(8) 0.044(8) 0.033(8) -0.013(6) -0.005(6) -0.006(7)
C7 0.032(8) 0.049(8) 0.031(8) -0.022(6) 0.001(6) -0.016(7)
C8 0.025(7) 0.049(8) 0.040(9) -0.015(7) -0.004(6) -0.012(7)
C9 0.022(7) 0.035(7) 0.035(8) -0.016(6) -0.011(6) -0.004(6)
C10 0.036(8) 0.050(8) 0.027(8) -0.021(6) -0.007(6) -0.009(7)
C11 0.035(9) 0.062(10) 0.046(10) -0.028(8) -0.002(7) -0.011(8)
C12 0.039(10) 0.076(12) 0.056(12) -0.013(9) -0.016(8) -0.024(9)
C13 0.053(13) 0.084(14) 0.070(15) -0.019(11) -0.026(11) -0.019(11)
C14 0.072(15) 0.19(3) 0.043(12) -0.067(15) 0.011(11) -0.058(17)
C15 0.061(14) 0.117(17) 0.075(15) -0.052(13) -0.004(11) -0.043(13)
O21 0.033(6) 0.060(7) 0.038(6) -0.026(5) -0.013(5) -0.006(5)
O22 0.041(6) 0.052(6) 0.021(5) -0.019(4) -0.002(4) -0.013(5)
C21 0.026(8) 0.091(13) 0.041(10) -0.034(9) -0.007(7) -0.005(8)
C22 0.053(12) 0.133(19) 0.076(15) -0.073(15) -0.006(11) -0.028(13)
C23 0.022(9) 0.17(3) 0.095(19) -0.093(19) -0.015(10) 0.022(13)
C24 0.040(11) 0.121(18) 0.048(12) -0.049(12) -0.003(9) 0.022(12)
C25 0.026(8) 0.090(14) 0.058(12) -0.027(10) -0.004(8) 0.004(9)
C26 0.023(7) 0.073(11) 0.025(8) -0.035(7) -0.010(6) 0.009(8)
C27 0.028(8) 0.050(9) 0.029(8) -0.017(7) -0.004(6) -0.002(7)
C28 0.029(7) 0.045(8) 0.026(8) -0.021(6) -0.003(6) 0.002(7)
C29 0.030(8) 0.031(7) 0.037(8) -0.007(6) -0.012(6) -0.001(7)
C30 0.040(9) 0.043(8) 0.026(8) -0.014(6) -0.001(6) -0.002(7)
C31 0.041(10) 0.053(10) 0.074(14) -0.027(9) -0.020(9) 0.005(9)
C32 0.092(17) 0.053(11) 0.060(14) -0.035(10) -0.026(11) 0.015(11)
C33 0.079(15) 0.053(11) 0.068(14) -0.034(10) -0.015(11) 0.002(11)
C34 0.065(13) 0.061(11) 0.050(12) -0.025(9) -0.011(9) -0.004(10)
C35 0.044(9) 0.041(8) 0.034(9) -0.020(7) -0.008(7) 0.001(7)
O41 0.036(5) 0.048(5) 0.017(5) -0.017(4) -0.008(4) -0.008(5)
O42 0.020(5) 0.047(5) 0.033(6) -0.022(4) -0.001(4) -0.002(4)
C41 0.041(9) 0.047(9) 0.025(8) -0.019(6) 0.002(6) -0.014(7)
C42 0.035(8) 0.063(10) 0.031(9) -0.031(7) 0.013(7) -0.002(8)
C43 0.065(12) 0.040(9) 0.045(11) -0.019(8) -0.006(9) 0.002(9)
C44 0.070(13) 0.060(11) 0.031(10) -0.012(8) -0.002(9) -0.002(10)
C45 0.043(9) 0.037(8) 0.037(9) -0.023(7) 0.004(7) 0.010(7)
C46 0.030(8) 0.040(8) 0.032(8) -0.016(6) -0.004(6) -0.009(7)
C47 0.028(7) 0.040(7) 0.021(7) -0.019(6) -0.005(5) -0.005(6)
C48 0.040(8) 0.046(8) 0.021(7) -0.014(6) -0.012(6) -0.006(7)
C49 0.031(7) 0.041(8) 0.025(7) -0.026(6) 0.003(6) -0.003(7)
C50 0.025(7) 0.056(10) 0.037(9) -0.027(7) -0.004(6) -0.005(7)
C51 0.046(10) 0.060(10) 0.038(10) -0.017(8) -0.007(8) 0.012(8)
C52 0.078(15) 0.098(17) 0.039(12) -0.033(11) -0.007(10) 0.010(13)
C53 0.081(15) 0.071(13) 0.066(14) -0.054(11) 0.008(11) -0.008(12)
C54 0.091(15) 0.066(11) 0.032(10) -0.027(9) 0.009(10) -0.014(11)
C55 0.080(13) 0.045(9) 0.023(9) -0.016(7) 0.004(8) -0.012(9)
O61 0.037(6) 0.048(6) 0.028(5) -0.026(4) 0.005(4) -0.012(5)
O62 0.044(6) 0.037(5) 0.027(5) -0.020(4) 0.000(4) -0.007(5)
C61 0.056(11) 0.053(10) 0.026(8) -0.020(7) -0.002(7) -0.017(9)
C62 0.047(11) 0.055(11) 0.073(14) -0.033(9) 0.014(9) -0.015(9)
C63 0.060(13) 0.064(12) 0.055(12) -0.026(9) 0.012(10) -0.025(10)
C64 0.101(19) 0.050(11) 0.058(12) -0.014(9) -0.008(11) -0.038(13)
C65 0.058(11) 0.061(10) 0.040(9) -0.041(8) 0.011(8) -0.016(9)
C66 0.032(8) 0.051(9) 0.028(8) -0.024(6) -0.006(6) -0.006(7)
C67 0.028(8) 0.033(7) 0.039(9) -0.012(6) -0.015(6) -0.008(6)
C68 0.055(10) 0.051(9) 0.028(8) -0.028(7) 0.000(7) -0.015(8)
C69 0.012(6) 0.047(8) 0.036(8) -0.022(6) -0.005(5) 0.004(6)
C70 0.044(9) 0.043(8) 0.030(8) -0.017(6) -0.003(7) -0.007(7)
C71 0.059(11) 0.045(9) 0.039(10) -0.030(7) 0.003(8) -0.008(8)
C72 0.103(17) 0.063(12) 0.034(10) -0.036(9) 0.002(10) -0.022(12)
C73 0.096(18) 0.060(12) 0.045(12) -0.032(9) 0.021(12) -0.013(12)
C74 0.046(11) 0.073(13) 0.054(13) -0.034(10) -0.001(9) 0.008(10)
C75 0.061(12) 0.053(10) 0.051(11) -0.036(9) -0.001(9) -0.003(10)
N1 0.039(10) 0.134(17) 0.086(15) -0.054(14) -0.015(9) 0.008(12)
C81 0.057(15) 0.15(2) 0.10(2) -0.075(19) -0.005(14) -0.011(17)
C82 0.10(3) 0.14(3) 0.12(3) -0.05(2) 0.04(2) 0.02(2)
C83 0.06(2) 0.34(7) 0.09(3) -0.05(3) 0.007(17) -0.08(3)
C84 0.058(17) 0.34(5) 0.063(17) -0.09(3) 0.007(13) -0.11(3)
C85 0.12(2) 0.24(4) 0.065(18) -0.09(2) 0.027(17) -0.10(3)
N2 0.068(12) 0.104(13) 0.066(12) -0.036(10) -0.022(9) -0.028(11)
C86 0.15(3) 0.12(2) 0.10(2) -0.040(17) -0.067(19) -0.02(2)
C87 0.13(3) 0.11(2) 0.20(4) -0.07(2) -0.10(3) -0.01(2)
C88 0.10(2) 0.106(18) 0.10(2) -0.056(16) -0.006(16) -0.026(17)
C89 0.11(2) 0.086(17) 0.14(3) -0.029(17) -0.025(19) -0.037(17)
C90 0.073(17) 0.12(2) 0.091(19) -0.040(16) -0.026(14) -0.032(16)
N3 0.058(11) 0.066(10) 0.054(11) -0.017(8) -0.021(8) -0.014(9)
C91 0.079(19) 0.12(2) 0.10(2) -0.052(19) -0.011(16) -0.025(17)
C92 0.15(5) 0.28(9) 0.06(2) -0.06(4) 0.02(3) -0.15(5)
C93 0.28(10) 0.15(5) 0.17(7) 0.05(4) -0.17(6) -0.13(6)
C94 0.07(2) 0.16(4) 0.38(8) -0.22(5) -0.10(4) 0.06(3)
C95 0.063(16) 0.19(3) 0.074(17) -0.08(2) 0.017(13) -0.07(2)
C96 0.050(13) 0.111(17) 0.070(16) -0.043(13) 0.001(11) -0.022(13)
N4 0.030(8) 0.090(12) 0.083(13) -0.036(10) -0.015(8) 0.005(8)
C97 0.058(17) 0.15(3) 0.09(2) -0.011(19) -0.010(15) -0.036(17)
C98 0.047(16) 0.14(3) 0.16(4) -0.03(3) 0.00(2) 0.004(17)
C99 0.056(16) 0.18(3) 0.10(2) -0.09(2) 0.006(15) 0.008(18)
C100 0.10(3) 0.25(4) 0.10(2) -0.07(3) 0.03(2) -0.06(3)
N5 0.091(17) 0.108(16) 0.14(2) -0.027(15) 0.011(15) -0.036(14)
C101 0.15(4) 0.44(8) 0.10(3) 0.07(4) -0.02(2) -0.17(5)
C102 0.11(3) 0.35(7) 0.14(4) 0.06(4) 0.01(3) -0.09(4)
C103 0.13(3) 0.15(3) 0.15(3) -0.06(2) 0.01(2) -0.09(2)
C104 0.21(5) 0.16(4) 0.25(6) -0.04(4) 0.11(5) -0.04(3)
C105 0.23(5) 0.14(3) 0.31(7) 0.00(4) 0.19(5) 0.01(3)
N6 0.14(2) 0.094(16) 0.11(2) -0.035(15) -0.027(16) -0.023(16)
C106 0.15(3) 0.08(2) 0.20(4) -0.06(2) 0.06(3) -0.02(2)
C107 0.41(7) 0.062(19) 0.13(3) 0.00(2) 0.15(4) 0.03(3)
C108 0.39(7) 0.08(2) 0.20(5) 0.00(3) 0.17(5) 0.05(3)
C109 0.11(2) 0.10(2) 0.13(3) -0.05(2) 0.05(2) -0.022(17)
C110 0.13(3) 0.053(14) 0.16(3) -0.061(18) 0.05(2) -0.012(16)
O11 0.024(5) 0.032(5) 0.029(5) -0.010(4) -0.007(4) -0.006(4)
O12 0.021(5) 0.044(5) 0.050(6) -0.016(5) -0.004(4) -0.014(4)
O13 0.023(5) 0.048(5) 0.026(5) -0.015(4) -0.006(4) -0.010(4)
O14 0.025(5) 0.042(5) 0.034(6) -0.020(4) -0.010(4) 0.001(4)

loop_
_atom_type_symbol
_atom_type_description
_atom_type_scat_dispersion_real
_atom_type_scat_dispersion_imag
_atom_type_scat_source
C C 0.0033 0.0016 'International Tables Vol C Tables 4.2.6.8 and 6.1.1.4'
H H 0.0000 0.0000 'International Tables Vol C Tables 4.2.6.8 and 6.1.1.4'
N N 0.0061 0.0033 'International Tables Vol C Tables 4.2.6.8 and 6.1.1.4'
O O 0.0106 0.0060 'International Tables Vol C Tables 4.2.6.8 and 6.1.1.4'
K K 0.2009 0.2494 'International Tables Vol C Tables 4.2.6.8 and 6.1.1.4'
I I -0.4742 1.8119 'International Tables Vol C Tables 4.2.6.8 and 6.1.1.4'
U U -9.6767 9.6646 'International Tables Vol C Tables 4.2.6.8 and 6.1.1.4'

loop_
_geom_angle_atom_site_label_1
_geom_angle_atom_site_label_2
_geom_angle_atom_site_label_3
_geom_angle
_geom_angle_site_symmetry_1
_geom_angle_site_symmetry_3
O14 U1 O11 179.0(4) . .
O14 U1 O13 90.7(4) . 2_676
O11 U1 O13 88.4(3) . 2_676
O14 U1 O1 85.3(4) . .
O11 U1 O1 94.7(3) . .
O13 U1 O1 75.5(3) 2_676 .
O14 U1 O22 84.9(4) . .
O11 U1 O22 94.7(3) . .
O13 U1 O22 78.4(3) 2_676 .
O1 U1 O22 151.9(3) . .
O14 U1 O21 90.8(4) . .
O11 U1 O21 89.9(4) . .
O13 U1 O21 147.1(3) 2_676 .
O1 U1 O21 137.4(3) . .
O22 U1 O21 69.0(3) . .
O14 U1 O2 92.8(4) . .
O11 U1 O2 88.1(3) . .
O13 U1 O2 144.1(3) 2_676 .
O1 U1 O2 69.3(3) . .
O22 U1 O2 137.4(3) . .
O21 U1 O2 68.6(3) . .
O14 U1 K3 37.8(3) . 2_676
O11 U1 K3 141.3(3) . 2_676
O13 U1 K3 53.0(2) 2_676 2_676
O1 U1 K3 74.2(3) . 2_676
O22 U1 K3 82.0(2) . 2_676
O21 U1 K3 123.6(3) . 2_676
O2 U1 K3 120.1(2) . 2_676
O14 U1 K2 125.6(3) . 2_676
O11 U1 K2 53.7(2) . 2_676
O13 U1 K2 60.9(2) 2_676 2_676
O1 U1 K2 124.1(2) . 2_676
O22 U1 K2 46.7(3) . 2_676
O21 U1 K2 92.3(2) . 2_676
O2 U1 K2 138.1(2) . 2_676
K3 U1 K2 101.71(7) 2_676 2_676
O12 U2 O13 178.9(4) . .
O12 U2 O11 92.1(4) . .
O13 U2 O11 88.5(3) . .
O12 U2 O42 90.5(4) . .
O13 U2 O42 89.6(3) . .
O11 U2 O42 144.8(3) . .
O12 U2 O61 87.0(4) . .
O13 U2 O61 92.2(3) . .
O11 U2 O61 78.4(3) . .
O42 U2 O61 136.8(3) . .
O12 U2 O62 90.8(4) . .
O13 U2 O62 88.3(4) . .
O11 U2 O62 147.0(3) . .
O42 U2 O62 67.9(3) . .
O61 U2 O62 69.0(3) . .
O12 U2 O41 87.6(3) . .
O13 U2 O41 93.5(3) . .
O11 U2 O41 76.6(3) . .
O42 U2 O41 68.5(3) . .
O61 U2 O41 154.1(3) . .
O62 U2 O41 136.4(3) . .
O12 U2 K2 122.1(3) . 2_676
O13 U2 K2 59.0(3) . 2_676
O11 U2 K2 54.18(19) . 2_676
O42 U2 K2 95.6(2) . 2_676
O61 U2 K2 121.9(2) . 2_676
O62 U2 K2 144.1(2) . 2_676
O41 U2 K2 43.8(2) . 2_676
O12 K1 O21 109.9(3) . .
O12 K1 N2 85.8(5) . .
O21 K1 N2 152.8(5) . .
O12 K1 N1 108.6(5) . .
O21 K1 N1 103.9(6) . .
N2 K1 N1 91.2(6) . .
O12 K1 O2 95.8(3) . .
O21 K1 O2 57.7(3) . .
N2 K1 O2 99.7(4) . .
N1 K1 O2 153.9(5) . .
O12 K1 C21 162.9(4) . .
O21 K1 C21 53.6(4) . .
N2 K1 C21 111.1(5) . .
N1 K1 C21 75.0(5) . .
O2 K1 C21 79.0(4) . .
O12 K1 C90 69.1(4) . .
O21 K1 C90 147.7(5) . .
N2 K1 C90 20.1(5) . .
N1 K1 C90 106.9(7) . .
O2 K1 C90 90.0(5) . .
C21 K1 C90 126.6(5) . .
O61 K2 O41 169.9(3) . 2_676
O61 K2 O1 91.8(3) . .
O41 K2 O1 89.2(3) 2_676 .
O61 K2 N3 96.0(4) . .
O41 K2 N3 93.8(4) 2_676 .
O1 K2 N3 96.8(4) . .
O61 K2 O22 85.9(3) . 2_676
O41 K2 O22 91.5(3) 2_676 2_676
O1 K2 O22 170.3(3) . 2_676
N3 K2 O22 92.8(5) . 2_676
O61 K2 O11 111.4(3) . 2_676
O41 K2 O11 58.9(2) 2_676 2_676
O1 K2 O11 109.1(3) . 2_676
N3 K2 O11 141.0(3) . 2_676
O22 K2 O11 63.4(3) 2_676 2_676
O61 K2 O11 58.9(3) . .
O41 K2 O11 113.2(3) 2_676 .
O1 K2 O11 62.9(2) . .
N3 K2 O11 144.7(3) . .
O22 K2 O11 108.2(3) 2_676 .
O11 K2 O11 74.3(2) 2_676 .
O61 K2 O13 111.4(3) . 2_676
O41 K2 O13 61.4(2) 2_676 2_676
O1 K2 O13 55.1(2) . 2_676
N3 K2 O13 139.8(5) . 2_676
O22 K2 O13 117.2(3) 2_676 2_676
O11 K2 O13 54.0(2) 2_676 2_676
O11 K2 O13 52.7(2) . 2_676
O61 K2 U1 92.3(2) . 2_676
O41 K2 U1 79.8(2) 2_676 2_676
O1 K2 U1 133.1(2) . 2_676
N3 K2 U1 129.1(4) . 2_676
O22 K2 U1 37.84(19) 2_676 2_676
O11 K2 U1 28.69(17) 2_676 2_676
O11 K2 U1 79.93(15) . 2_676
O13 K2 U1 80.17(15) 2_676 2_676
O61 K2 U2 133.2(2) . 2_676
O41 K2 U2 37.41(19) 2_676 2_676
O1 K2 U2 78.6(2) . 2_676
N3 K2 U2 130.4(4) . 2_676
O22 K2 U2 96.2(2) 2_676 2_676
O11 K2 U2 36.54(18) 2_676 2_676
O11 K2 U2 76.49(17) . 2_676
O13 K2 U2 29.03(14) 2_676 2_676
U1 K2 U2 65.12(5) 2_676 2_676
O14 K3 O42 120.0(3) 2_676 .
O14 K3 N5 113.1(4) 2_676 .
O42 K3 N5 99.6(4) . .
O14 K3 N4 91.0(5) 2_676 .
O42 K3 N4 146.0(4) . .
N5 K3 N4 78.1(5) . .
O14 K3 O62 110.9(3) 2_676 .
O42 K3 O62 57.1(3) . .
N5 K3 O62 135.9(4) . .
N4 K3 O62 101.0(4) . .
O14 K3 O13 61.8(3) 2_676 .
O42 K3 O13 63.1(3) . .
N5 K3 O13 145.9(4) . .
N4 K3 O13 133.1(4) . .
O62 K3 O13 61.3(3) . .
O14 K3 U1 24.7(2) 2_676 2_676
O42 K3 U1 96.7(2) . 2_676
N5 K3 U1 130.0(3) . 2_676
N4 K3 U1 110.8(4) . 2_676
O62 K3 U1 92.1(2) . 2_676
O13 K3 U1 37.16(16) . 2_676
C7 O1 U1 124.0(9) . .
C7 O1 K2 135.9(9) . .
U1 O1 K2 98.3(3) . .
C9 O2 U1 119.7(8) . .
C9 O2 K1 139.9(8) . .
U1 O2 K1 96.5(3) . .
C6 C1 C2 118.0(13) . .
C3 C2 C1 121.3(15) . .
C2 C3 C4 119.4(16) . .
C5 C4 C3 120.8(15) . .
C4 C5 C6 120.5(14) . .
C5 C6 C1 119.9(13) . .
C5 C6 C7 122.9(13) . .
C1 C6 C7 117.2(12) . .
O1 C7 C8 122.5(13) . .
O1 C7 C6 118.6(12) . .
C8 C7 C6 118.8(12) . .
C9 C8 C7 125.6(13) . .
O2 C9 C8 126.7(11) . .
O2 C9 C10 113.6(11) . .
C8 C9 C10 119.5(12) . .
C11 C10 C15 117.5(15) . .
C11 C10 C9 121.9(14) . .
C15 C10 C9 120.6(14) . .
C10 C11 C12 123.4(17) . .
C13 C12 C11 115.6(18) . .
C12 C13 C14 124.5(18) . .
C13 C14 C15 118(2) . .
C10 C15 C14 121(2) . .
C27 O21 U1 128.3(10) . .
C27 O21 K1 125.6(9) . .
U1 O21 K1 106.1(4) . .
C29 O22 U1 125.0(8) . .
C29 O22 K2 136.4(8) . 2_676
U1 O22 K2 95.4(4) . 2_676
C26 C21 C22 118.5(17) . .
C26 C21 K1 91.5(9) . .
C22 C21 K1 118.1(14) . .
C23 C22 C21 121(2) . .
C24 C23 C22 118(2) . .
C23 C24 C25 121(2) . .
C26 C25 C24 121(2) . .
C25 C26 C21 119.8(15) . .
C25 C26 C27 121.2(15) . .
C21 C26 C27 119.0(14) . .
O21 C27 C28 125.1(14) . .
O21 C27 C26 114.4(14) . .
C28 C27 C26 120.5(14) . .
C27 C28 C29 125.1(15) . .
O22 C29 C28 123.4(14) . .
O22 C29 C30 117.5(13) . .
C28 C29 C30 119.1(13) . .
C35 C30 C31 116.9(15) . .
C35 C30 C29 120.8(13) . .
C31 C30 C29 122.3(15) . .
C32 C31 C30 121.2(18) . .
C33 C32 C31 121.5(18) . .
C32 C33 C34 118.4(19) . .
C35 C34 C33 121.1(18) . .
C34 C35 C30 120.9(15) . .
C47 O41 U2 126.4(9) . .
C47 O41 K2 133.9(8) . 2_676
U2 O41 K2 98.8(3) . 2_676
C49 O42 U2 125.4(8) . .
C49 O42 K3 138.4(8) . .
U2 O42 K3 96.2(3) . .
C42 C41 C46 119.0(13) . .
C43 C42 C41 122.8(16) . .
C42 C43 C44 118.4(16) . .
C45 C44 C43 119.9(15) . .
C46 C45 C44 122.0(16) . .
C45 C46 C41 117.9(14) . .
C45 C46 C47 123.0(14) . .
C41 C46 C47 119.1(12) . .
O41 C47 C48 123.1(13) . .
O41 C47 C46 118.4(13) . .
C48 C47 C46 118.5(12) . .
C49 C48 C47 124.4(12) . .
O42 C49 C48 122.4(13) . .
O42 C49 C50 117.5(13) . .
C48 C49 C50 120.0(13) . .
C55 C50 C51 117.4(17) . .
C55 C50 C49 119.4(14) . .
C51 C50 C49 123.2(15) . .
C52 C51 C50 119.7(18) . .
C53 C52 C51 121.6(19) . .
C54 C53 C52 120(2) . .
C53 C54 C55 117.3(19) . .
C50 C55 C54 123.5(15) . .
C67 O61 U2 126.1(9) . .
C67 O61 K2 130.4(9) . .
U2 O61 K2 102.1(3) . .
C69 O62 U2 124.9(9) . .
C69 O62 K3 144.0(10) . .
U2 O62 K3 90.8(3) . .
C66 C61 C62 119.5(15) . .
C63 C62 C61 121.6(18) . .
C62 C63 C64 120.1(16) . .
C63 C64 C65 119.8(17) . .
C64 C65 C66 120.2(18) . .
C61 C66 C65 118.8(13) . .
C61 C66 C67 121.4(13) . .
C65 C66 C67 119.8(15) . .
O61 C67 C68 125.0(13) . .
O61 C67 C66 113.7(15) . .
C68 C67 C66 121.2(13) . .
C69 C68 C67 124.8(13) . .
O62 C69 C68 124.1(16) . .
O62 C69 C70 117.5(12) . .
C68 C69 C70 118.2(13) . .
C75 C70 C71 118.3(17) . .
C75 C70 C69 119.7(14) . .
C71 C70 C69 122.0(15) . .
C72 C71 C70 120.9(18) . .
C73 C72 C71 120.1(18) . .
C72 C73 C74 122(2) . .
C73 C74 C75 119(2) . .
C70 C75 C74 119.2(17) . .
C81 N1 C85 113(2) . .
C81 N1 K1 122.6(18) . .
C85 N1 K1 120(2) . .
N1 C81 C82 126(3) . .
C83 C82 C81 117(4) . .
C82 C83 C84 123(4) . .
C83 C84 C85 120(3) . .
N1 C85 C84 121(3) . .
C90 N2 C86 114(2) . .
C90 N2 K1 109.7(15) . .
C86 N2 K1 136.8(18) . .
N2 C86 C87 125(3) . .
C88 C87 C86 120(3) . .
C87 C88 C89 117(3) . .
C90 C89 C88 116(3) . .
N2 C90 C89 128(2) . .
N2 C90 K1 50.2(13) . .
C89 C90 K1 178.1(19) . .
C91 N3 C95 112(2) . .
C91 N3 K2 129(2) . .
C95 N3 K2 117.0(17) . .
N3 C91 C92 128(4) . .
C93 C92 C91 119(5) . .
C92 C93 C94 127(6) . .
C93 C94 C95 112(4) . .
N3 C95 C94 123(3) . .
N4 C96 C97 125(3) . .
C96 N4 C100 115.0(17) . .
C96 N4 K3 111.7(16) . .
C100 N4 K3 132.7(12) . .
C98 C97 C96 117(3) . .
C97 C98 C99 123(3) . .
C98 C99 C100 121(3) . .
C99 C100 N4 118.7(18) . .
C101 N5 C105 120.0 . .
C101 N5 K3 124.5(3) . .
C105 N5 K3 110.6(3) . .
C102 C101 N5 120.0 . .
C101 C102 C103 120.0 . .
C104 C103 C102 120.0 . .
C103 C104 C105 120.0 . .
C104 C105 N5 120.0 . .
C106 N6 C110 111(3) . .
C107 C106 N6 130(4) . .
C106 C107 C108 118(4) . .
C107 C108 C109 117(4) . .
C110 C109 C108 118(3) . .
C109 C110 N6 124(3) . .
U1 O11 U2 170.8(4) . .
U1 O11 K2 97.6(3) . 2_676
U2 O11 K2 89.3(2) . 2_676
U1 O11 K2 95.3(3) . .
U2 O11 K2 88.6(3) . .
K2 O11 K2 105.7(2) 2_676 .
U2 O12 K1 129.8(6) . .
U2 O13 U1 173.8(5) . 2_676
U2 O13 K3 96.3(4) . .
U1 O13 K3 89.8(3) 2_676 .
U2 O13 K2 92.0(3) . 2_676
U1 O13 K2 85.6(3) 2_676 2_676
K3 O13 K2 125.8(3) . 2_676
U1 O14 K3 117.5(4) . 2_676

loop_
_geom_bond_atom_site_label_1
_geom_bond_atom_site_label_2
_geom_bond_distance
_geom_bond_site_symmetry_2
U1 O14 1.830(10) .
U1 O11 1.924(10) .
U1 O13 2.346(8) 2_676
U1 O1 2.446(8) .
U1 O22 2.448(9) .
U1 O21 2.449(10) .
U1 O2 2.464(8) .
U1 K3 3.883(4) 2_676
U1 K2 3.973(3) 2_676
U2 O12 1.812(9) .
U2 O13 1.934(8) .
U2 O11 2.372(10) .
U2 O42 2.398(9) .
U2 O61 2.423(9) .
U2 O62 2.446(10) .
U2 O41 2.449(9) .
U2 K2 3.984(4) 2_676
K1 O12 2.580(10) .
K1 O21 2.686(12) .
K1 N2 2.862(18) .
K1 N1 2.86(2) .
K1 O2 3.016(10) .
K1 C21 3.330(18) .
K1 C90 3.51(3) .
K2 O61 2.761(10) .
K2 O41 2.790(10) 2_676
K2 O1 2.821(10) .
K2 N3 2.905(15) .
K2 O22 2.906(11) 2_676
K2 O11 3.230(8) 2_676
K2 O11 3.324(8) .
K2 O13 3.416(10) 2_676
K2 U1 3.973(3) 2_676
K2 U2 3.984(4) 2_676
K3 O14 2.683(10) 2_676
K3 O42 2.739(10) .
K3 N5 2.858(13) .
K3 N4 2.889(17) .
K3 O62 2.913(10) .
K3 O13 3.103(10) .
K3 U1 3.883(4) 2_676
O1 C7 1.273(15) .
O2 C9 1.309(15) .
C1 C6 1.40(2) .
C1 C2 1.42(2) .
C2 C3 1.37(2) .
C3 C4 1.38(3) .
C4 C5 1.37(2) .
C5 C6 1.388(18) .
C6 C7 1.481(19) .
C7 C8 1.403(18) .
C8 C9 1.353(19) .
C9 C10 1.509(17) .
C10 C11 1.36(2) .
C10 C15 1.38(3) .
C11 C12 1.40(2) .
C12 C13 1.35(3) .
C13 C14 1.35(3) .
C14 C15 1.39(3) .
O21 C27 1.263(18) .
O22 C29 1.289(17) .
O22 K2 2.906(11) 2_676
C21 C26 1.38(2) .
C21 C22 1.41(2) .
C22 C23 1.40(3) .
C23 C24 1.37(3) .
C24 C25 1.38(3) .
C25 C26 1.37(2) .
C26 C27 1.490(19) .
C27 C28 1.36(2) .
C28 C29 1.396(19) .
C29 C30 1.47(2) .
C30 C35 1.40(2) .
C30 C31 1.41(2) .
C31 C32 1.37(3) .
C32 C33 1.37(3) .
C33 C34 1.39(2) .
C34 C35 1.38(2) .
O41 C47 1.279(15) .
O41 K2 2.790(10) 2_676
O42 C49 1.269(16) .
C41 C42 1.38(2) .
C41 C46 1.40(2) .
C42 C43 1.35(2) .
C43 C44 1.38(3) .
C44 C45 1.37(2) .
C45 C46 1.368(19) .
C46 C47 1.49(2) .
C47 C48 1.41(2) .
C48 C49 1.39(2) .
C49 C50 1.48(2) .
C50 C55 1.36(2) .
C50 C51 1.39(2) .
C51 C52 1.37(3) .
C52 C53 1.36(3) .
C53 C54 1.37(3) .
C54 C55 1.40(3) .
O61 C67 1.310(17) .
O62 C69 1.262(16) .
C61 C66 1.36(2) .
C61 C62 1.39(2) .
C62 C63 1.35(2) .
C63 C64 1.36(3) .
C64 C65 1.38(2) .
C65 C66 1.41(2) .
C66 C67 1.499(19) .
C67 C68 1.37(2) .
C68 C69 1.363(19) .
C69 C70 1.51(2) .
C70 C75 1.38(2) .
C70 C71 1.39(2) .
C71 C72 1.36(2) .
C72 C73 1.31(3) .
C73 C74 1.36(3) .
C74 C75 1.40(3) .
N1 C81 1.33(3) .
N1 C85 1.37(3) .
C81 C82 1.42(4) .
C82 C83 1.26(5) .
C83 C84 1.30(6) .
C84 C85 1.43(4) .
N2 C90 1.28(3) .
N2 C86 1.31(3) .
C86 C87 1.41(4) .
C87 C88 1.31(4) .
C88 C89 1.43(4) .
C89 C90 1.39(4) .
N3 C91 1.28(3) .
N3 C95 1.32(3) .
C91 C92 1.30(5) .
C92 C93 1.15(10) .
C93 C94 1.31(7) .
C94 C95 1.44(5) .
C96 N4 1.31(3) .
C96 C97 1.39(4) .
N4 C100 1.43(2) .
C97 C98 1.27(4) .
C98 C99 1.33(4) .
C99 C100 1.35(3) .
N5 C101 1.3900 .
N5 C105 1.3900 .
C101 C102 1.3900 .
C102 C103 1.3900 .
C103 C104 1.3900 .
C104 C105 1.3900 .
N6 C106 1.32(4) .
N6 C110 1.37(3) .
C106 C107 1.21(5) .
C107 C108 1.34(6) .
C108 C109 1.39(4) .
C109 C110 1.30(4) .
O11 K2 3.230(8) 2_676
O13 U1 2.346(8) 2_676
O13 K2 3.415(10) 2_676
O14 K3 2.683(10) 2_676
